data_2201300
loop_
_publ_author_name
' Young Jr, Victor G.'
' Tiekink, Edward R. T. '

_publ_section_title
;
 Bis(<i>O</i>-methyldithiocarbonato)cadmium(II)
;
_journal_issue 10
_journal_name_full 'Acta Crystallographica Section E'
_journal_page_first m537
_journal_page_last m539
_journal_paper_doi 10.1107/S1600536802015945
_journal_volume 58
_journal_year 2002
_chemical_formula_iupac '[Cd (S2 C2 H3 O)2 ]'
_chemical_formula_moiety 'C4 H6 Cd O2 S4'
_chemical_formula_sum 'C4 H6 Cd O2 S4'
_chemical_formula_weight 326.73
_chemical_name_common 'Cadmium methylxanthate'
_chemical_name_systematic
;
 ?
;
_space_group_IT_number 15
_symmetry_cell_setting monoclinic
_symmetry_space_group_name_Hall '-C 2yc'
_symmetry_space_group_name_H-M 'C 1 2/c 1'
_atom_sites_solution_hydrogens geom
_atom_sites_solution_primary direct
_atom_sites_solution_secondary difmap
_audit_creation_method SHELXL-97
_cell_angle_alpha 90
_cell_angle_beta 107.993(4)
_cell_angle_gamma 90
_cell_formula_units_Z 4
_cell_length_a 19.006(2)
_cell_length_b 3.9728(3)
_cell_length_c 12.5126(14)
_cell_measurement_reflns_used 2655
_cell_measurement_temperature 123(2)
_cell_measurement_theta_max 21.4
_cell_measurement_theta_min 2.7
_cell_volume 898.58(16)
_computing_cell_refinement 'SAINT (Bruker, 2000)'
_computing_data_collection 'SMART-KAPPA (Bruker, 1998)'
_computing_data_reduction 'SHELXTL (Bruker, 2000)'
_computing_molecular_graphics 'ORTEPII (Johnson, 1976)'
_computing_publication_material SHELXL97
_computing_structure_refinement 'SHELXL97 (Sheldrick, 1997)'
_computing_structure_solution 'SHELXS86 (Sheldrick, 1986)'
_diffrn_ambient_temperature 123(2)
_diffrn_measured_fraction_theta_full 0.999
_diffrn_measured_fraction_theta_max 0.999
_diffrn_measurement_device_type 'Bruker Mosaic KappaCCD'
_diffrn_measurement_method '\f scans'
_diffrn_radiation_monochromator silicon
_diffrn_radiation_source 'APS 15-ID-C synchrotron'
_diffrn_radiation_type synchrotron
_diffrn_radiation_wavelength 0.56357
_diffrn_reflns_av_R_equivalents 0.084
_diffrn_reflns_av_sigmaI/netI 0.013
_diffrn_reflns_limit_h_max 23
_diffrn_reflns_limit_h_min -24
_diffrn_reflns_limit_k_max 5
_diffrn_reflns_limit_k_min 0
_diffrn_reflns_limit_l_max 16
_diffrn_reflns_limit_l_min 0
_diffrn_reflns_number 6696
_diffrn_reflns_theta_full 21.4
_diffrn_reflns_theta_max 21.4
_diffrn_reflns_theta_min 1.8
_diffrn_standards_decay_% 0
_diffrn_standards_number 0
_exptl_absorpt_coefficient_mu 1.722
_exptl_absorpt_correction_T_max 0.998
_exptl_absorpt_correction_T_min 0.958
_exptl_absorpt_correction_type multi-scan
_exptl_absorpt_process_details '(SADABS; Blessing, 1995)'
_exptl_crystal_colour Yellow
_exptl_crystal_density_diffrn 2.415
_exptl_crystal_density_method 'not measured'
_exptl_crystal_description Plate
_exptl_crystal_F_000 632
_exptl_crystal_size_max 0.025
_exptl_crystal_size_mid 0.025
_exptl_crystal_size_min 0.010
_refine_diff_density_max 0.72
_refine_diff_density_min -1.22
_refine_ls_extinction_coef 0.0301(16)
_refine_ls_extinction_expression Fc^*^=kFc[1+0.001xFc^2^\l^3^/sin(2\q)]^-1/4^
_refine_ls_extinction_method SHELXL
_refine_ls_goodness_of_fit_ref 1.01
_refine_ls_hydrogen_treatment 'see experimental section'
_refine_ls_matrix_type full
_refine_ls_number_parameters 57
_refine_ls_number_reflns 1031
_refine_ls_number_restraints 0
_refine_ls_restrained_S_all 1.01
_refine_ls_R_factor_all 0.030
_refine_ls_R_factor_gt 0.030
_refine_ls_shift/su_max <0.001
_refine_ls_shift/su_mean 0.000
_refine_ls_structure_factor_coef Fsqd
_refine_ls_weighting_details 'calc w = 1/[\s^2^(Fo^2^)+(0.0667P)^2^] where P = (Fo^2^+2Fc^2^)/3'
_refine_ls_weighting_scheme calc
_refine_ls_wR_factor_gt 0.073
_refine_ls_wR_factor_ref 0.073
_reflns_number_gt 992
_reflns_number_total 1031
_reflns_threshold_expression I>2\s(I)
_cod_data_source_file bt6189.cif
_cod_data_source_block I
_cod_depositor_comments
;
The following automatic conversions were performed:
'_symmetry_cell_setting' value 'Monoclinic' changed to 'monoclinic'
according to '/home/saulius/struct/CIF-dictionaries/cif_core.dic'
dictionary named 'cif_core.dic' version 2.4.1 from 2010-06-29.

Automatic conversion script
Id: cif_fix_enum 1527 2010-12-29 10:47:43Z saulius 

The following automatic conversions were performed:

'_symmetry_cell_setting' value 'Monoclinic' changed to 'monoclinic'
according to /home/saulius/struct/CIF-dictionaries/cif_core.dic
dictionary named 'cif_core.dic' version 2.4.1 from 2010-06-29.

Automatic conversion script
Id: cif_fix_values 1715 2011-07-08 13:25:40Z adriana 
;
_cod_original_cell_volume 898.59(17)
_cod_original_sg_symbol_H-M 'C 2/c'
_cod_database_code 2201300
_cod_database_fobs_code 2201300

loop_
_symmetry_equiv_pos_as_xyz
'x, y, z'
'-x, y, -z+1/2'
'x+1/2, y+1/2, z'
'-x+1/2, y+1/2, -z+1/2'
'-x, -y, -z'
'x, -y, z-1/2'
'-x+1/2, -y+1/2, -z'
'x+1/2, -y+1/2, z-1/2'

loop_
_atom_site_label
_atom_site_fract_x
_atom_site_fract_y
_atom_site_fract_z
_atom_site_U_iso_or_equiv
_atom_site_adp_type
_atom_site_calc_flag
_atom_site_refinement_flags
_atom_site_occupancy
_atom_site_disorder_assembly
_atom_site_disorder_group
_atom_site_type_symbol
Cd 0.2500 0.2500 0.0000 0.01603(16) Uani d S 1 . . Cd
S1 0.35350(3) 0.70595(14) 0.08140(5) 0.01264(17) Uani d . 1 . . S
S2 0.31582(2) 0.41115(11) -0.15051(3) 0.01345(18) Uani d . 1 . . S
C1 0.37211(9) 0.6362(5) -0.04373(14) 0.0118(4) Uani d . 1 . . C
O1 0.43460(12) 0.7738(3) -0.04763(15) 0.0149(4) Uani d . 1 . . O
C2 0.45575(14) 0.7352(5) -0.1491(2) 0.0172(5) Uani d . 1 . . C
H2a 0.4582 0.4954 -0.1659 0.021(6) Uiso calc R 1 . . H
H2b 0.5043 0.8385 -0.1379 0.025(6) Uiso calc R 1 . . H
H2c 0.4190 0.8459 -0.2120 0.014(5) Uiso calc R 1 . . H

loop_
_atom_site_aniso_label
_atom_site_aniso_U_11
_atom_site_aniso_U_22
_atom_site_aniso_U_33
_atom_site_aniso_U_12
_atom_site_aniso_U_13
_atom_site_aniso_U_23
Cd 0.0175(2) 0.0159(2) 0.0174(2) -0.00469(6) 0.00938(13) -0.00186(6)
S1 0.0144(3) 0.0155(3) 0.0083(3) -0.00119(16) 0.0041(2) -0.00103(16)
S2 0.0144(3) 0.0166(3) 0.0092(2) -0.00256(14) 0.00337(17) -0.00170(15)
C1 0.0125(8) 0.0123(9) 0.0101(8) 0.0015(6) 0.0030(6) 0.0025(7)
O1 0.0135(7) 0.0202(10) 0.0124(8) -0.0029(4) 0.0058(6) -0.0013(4)
C2 0.0170(11) 0.0238(13) 0.0146(11) -0.0017(6) 0.0102(9) -0.0014(6)

loop_
_atom_type_symbol
_atom_type_description
_atom_type_scat_dispersion_real
_atom_type_scat_dispersion_imag
_atom_type_scat_source
C C 0.0015 0.0009 'International Tables Vol C Tables 4.2.6.8 and 6.1.1.4'
H H 0.0000 0.0000 'International Tables Vol C Tables 4.2.6.8 and 6.1.1.4'
O O 0.0056 0.0036 'International Tables Vol C Tables 4.2.6.8 and 6.1.1.4'
S S 0.0826 0.0763 'International Tables Vol C Tables 4.2.6.8 and 6.1.1.4'
Cd Cd -1.4396 0.7832 'International Tables Vol C Tables 4.2.6.8 and 6.1.1.4'

loop_
_geom_angle_atom_site_label_1
_geom_angle_atom_site_label_2
_geom_angle_atom_site_label_3
_geom_angle_site_symmetry_3
_geom_angle
_geom_angle_publ_flag
S1 Cd S2 . 69.373(17) y
S1 Cd S2 7 110.627(17) y
S1 Cd S1 7_565 88.150(19) ?
S2 Cd S1 7_565 89.322(16) ?
S2 Cd S1 1_545 90.679(16) y
Cd S1 C1 . 82.94(7) y
Cd S2 C1 . 83.57(6) y
C1 S1 Cd 1_565 96.20(6) ?
Cd S1 Cd 1_565 91.850(19) ?
S1 C1 O1 . 113.84(14) y
S2 C1 O1 . 123.17(14) y
S1 C1 S2 . 122.99(11) y
C1 O1 C2 . 118.87(17) y
O1 C2 H2A . 109.5 ?
O1 C2 H2B . 109.5 ?
H2A C2 H2B . 109.5 ?
O1 C2 H2C . 109.5 ?
H2A C2 H2C . 109.5 ?
H2B C2 H2C . 109.5 ?

loop_
_geom_bond_atom_site_label_1
_geom_bond_atom_site_label_2
_geom_bond_site_symmetry_2
_geom_bond_distance
_geom_bond_publ_flag
Cd S1 . 2.6364(6) y
Cd S2 . 2.6413(5) y
Cd S1 1_545 2.8881(6) y
S1 C1 . 1.7307(18) y
S2 C1 . 1.6871(19) y
C1 O1 . 1.322(3) y
O1 C2 . 1.454(3) y
C2 H2a . 0.9800 ?
C2 H2b . 0.9800 ?
C2 H2c . 0.9800 ?
